data_4131481
loop_
_publ_author_name
'Cueny, Eric S.'
'Johnson, Heather C.'
'Anding, Bernie J.'
'Landis, Clark R.'

_publ_section_title
;
 Mechanistic Studies of Hafnium-Pyridyl Amido-Catalyzed 1-Octene
 Polymerization and Chain Transfer Using Quench-Labeling Methods.
;
_journal_issue 34
_journal_name_full 'Journal of the American Chemical Society'
_journal_page_first 11903
_journal_page_last 11912
_journal_paper_doi 10.1021/jacs.7b05729
_journal_volume 139
_journal_year 2017
_chemical_formula_moiety 'C17 H9 N'
_chemical_formula_sum 'C17 H9 N'
_chemical_formula_weight 227.25
_space_group_crystal_system triclinic
_space_group_IT_number 2
_space_group_name_Hall '-P 1'
_space_group_name_H-M_alt 'P -1'
_atom_sites_solution_hydrogens geom
_atom_sites_solution_primary dual
_audit_creation_date 2017-04-05
_audit_creation_method
;
Olex2 1.2-dev
(compiled 2017.03.28 svn.r3405 for OlexSys, GUI svn.r5332)
;
_cell_angle_alpha 105.668(3)
_cell_angle_beta 98.054(3)
_cell_angle_gamma 98.994(2)
_cell_formula_units_Z 2
_cell_length_a 6.8696(3)
_cell_length_b 8.5820(3)
_cell_length_c 9.9548(4)
_cell_measurement_reflns_used 4929
_cell_measurement_temperature 100
_cell_measurement_theta_max 73.150
_cell_measurement_theta_min 4.700
_cell_volume 547.78(4)
_computing_cell_refinement 'SAINT+ Ver. 2016.5-0 (Bruker-AXS, 2016)'
_computing_data_collection 'APEX3 Ver. 2016.5-0 (Bruker-AXS, 2016)'
_computing_data_reduction 'SAINT+ Ver. 2016.5-0 (Bruker-AXS, 2016)'
_computing_molecular_graphics 'OLEX2 (Dolomanov et al., 2009)'
_computing_publication_material 'OLEX2 (Dolomanov et al., 2009)'
_computing_structure_refinement 'ShelXL (Sheldrick, 2015)'
_computing_structure_solution 'ShelXT (Sheldrick, 2015)'
_diffrn_ambient_temperature 99.97
_diffrn_detector 'charge-coupled device (CCD) area detector'
_diffrn_detector_area_resol_mean 7.9
_diffrn_detector_type 'Bruker APEX II'
_diffrn_measured_fraction_theta_full 0.973
_diffrn_measured_fraction_theta_max 0.950
_diffrn_measurement_device 'three-circle diffractometer'
_diffrn_measurement_device_type 'Bruker SMART APEX II'
_diffrn_measurement_method '0.60\% \w and 0.6\% \f scans'
_diffrn_radiation_collimation '0.5 mm double-pinhole'
_diffrn_radiation_detector 'Bruker APEX II'
_diffrn_radiation_monochromator 'equatorially mounted graphite'
_diffrn_radiation_probe x-ray
_diffrn_radiation_type CuK\a
_diffrn_radiation_wavelength 1.54178
_diffrn_radiation_xray_symbol K-L~3~
_diffrn_reflns_av_unetI/netI 0.0260
_diffrn_reflns_Laue_measured_fraction_full 0.973
_diffrn_reflns_Laue_measured_fraction_max 0.950
_diffrn_reflns_limit_h_max 8
_diffrn_reflns_limit_h_min -8
_diffrn_reflns_limit_k_max 10
_diffrn_reflns_limit_k_min -10
_diffrn_reflns_limit_l_max 12
_diffrn_reflns_limit_l_min -12
_diffrn_reflns_number 18396
_diffrn_reflns_point_group_measured_fraction_full 0.973
_diffrn_reflns_point_group_measured_fraction_max 0.950
_diffrn_reflns_theta_full 67.000
_diffrn_reflns_theta_max 73.530
_diffrn_reflns_theta_min 5.468
_diffrn_source 'sealed X-ray tube'
_diffrn_source_type 'Siemens, K FFCU 2K 90'
_exptl_absorpt_coefficient_mu 0.623
_exptl_absorpt_correction_T_max 0.753
_exptl_absorpt_correction_T_min 0.687
_exptl_absorpt_correction_type multi-scan
_exptl_absorpt_process_details
;
 TWINABS-2012/1 (Bruker,2012) was used for absorption correction.
 
For component 2:
 wR2(int) was 0.0723 before and 0.0613 after correction.
 The Ratio of minimum to maximum transmission not present.
 The \l/2 correction factor is Not present
;
_exptl_crystal_colour red
_exptl_crystal_colour_primary red
_exptl_crystal_density_diffrn 1.378
_exptl_crystal_density_method 'not measured'
_exptl_crystal_description block
_exptl_crystal_F_000 236
_exptl_crystal_size_max 0.598
_exptl_crystal_size_mid 0.436
_exptl_crystal_size_min 0.245
_refine_diff_density_max 0.215
_refine_diff_density_min -0.238
_refine_diff_density_rms 0.041
_refine_ls_extinction_method none
_refine_ls_goodness_of_fit_ref 1.065
_refine_ls_hydrogen_treatment constr
_refine_ls_matrix_type full
_refine_ls_number_parameters 164
_refine_ls_number_reflns 18396
_refine_ls_number_restraints 0
_refine_ls_restrained_S_all 1.065
_refine_ls_R_factor_all 0.0374
_refine_ls_R_factor_gt 0.0363
_refine_ls_shift/su_max 0.000
_refine_ls_shift/su_mean 0.000
_refine_ls_structure_factor_coef Fsqd
_refine_ls_weighting_details 'w=1/[\s^2^(Fo^2^)+(0.0732P)^2^+0.0304P] where P=(Fo^2^+2Fc^2^)/3'
_refine_ls_weighting_scheme calc
_refine_ls_wR_factor_gt 0.1120
_refine_ls_wR_factor_ref 0.1136
_reflns_Friedel_coverage 0.000
_reflns_number_gt 17407
_reflns_number_total 18396
_reflns_threshold_expression 'I > 2\s(I)'
_cod_data_source_file ja7b05729_si_002.cif
_cod_data_source_block landis65
_cod_original_cell_volume 547.77(4)
_cod_database_code 4131481
_shelx_shelxl_version_number 2016/6
_shelx_space_group_comment
;
The symmetry employed for this shelxl refinement is uniquely defined
by the following loop, which should always be used as a source of
symmetry information in preference to the above space-group names.
They are only intended as comments.
;
_shelx_estimated_absorpt_t_max 0.862
_shelx_estimated_absorpt_t_min 0.707
_olex2_refinement_description
;
1. Twinned data refinement
 Scales: 0.4708(14)
 0.5292(14)
2. Fixed Uiso
 At 1.2 times of:
  All C(H) groups
3.a Aromatic/amide H refined with riding coordinates:
 C2(H2), C3(H3), C5(H5), C6(H6), C8(H8), C9(H9), C10(H10), C12(H12), C13(H13)
;
_olex2_submission_special_instructions 'No special instructions were received'

loop_
_space_group_symop_operation_xyz
'x, y, z'
'-x, -y, -z'

loop_
_atom_site_label
_atom_site_type_symbol
_atom_site_fract_x
_atom_site_fract_y
_atom_site_fract_z
_atom_site_U_iso_or_equiv
_atom_site_adp_type
_atom_site_occupancy
_atom_site_site_symmetry_order
_atom_site_calc_flag
_atom_site_refinement_flags_posn
N1 N 0.88211(12) 0.90912(10) 0.77369(8) 0.0215(2) Uani 1 1 d .
C1 C 0.83579(14) 0.73729(12) 0.71158(10) 0.0183(2) Uani 1 1 d .
C2 C 0.83334(14) 0.63722(12) 0.80049(10) 0.0201(3) Uani 1 1 d .
H2 H 0.862914 0.685264 0.900775 0.024 Uiso 1 1 calc R
C3 C 0.78755(14) 0.46725(12) 0.74202(10) 0.0195(2) Uani 1 1 d .
H3 H 0.785870 0.398877 0.802827 0.023 Uiso 1 1 calc R
C4 C 0.74367(13) 0.39454(12) 0.59454(10) 0.0177(3) Uani 1 1 d .
C5 C 0.69531(14) 0.21851(12) 0.53092(10) 0.0198(2) Uani 1 1 d .
H5 H 0.689578 0.148571 0.590335 0.024 Uiso 1 1 calc R
C6 C 0.65777(14) 0.15017(11) 0.38829(11) 0.0202(3) Uani 1 1 d .
H6 H 0.625893 0.033221 0.349564 0.024 Uiso 1 1 calc R
C7 C 0.66505(14) 0.25064(12) 0.29401(10) 0.0188(2) Uani 1 1 d .
C8 C 0.63216(15) 0.18301(12) 0.14665(11) 0.0225(3) Uani 1 1 d .
H8 H 0.603677 0.066326 0.105982 0.027 Uiso 1 1 calc R
C9 C 0.64042(15) 0.28358(13) 0.05871(10) 0.0237(3) Uani 1 1 d .
H9 H 0.616554 0.235204 -0.041438 0.028 Uiso 1 1 calc R
C10 C 0.68327(15) 0.45433(13) 0.11573(10) 0.0219(3) Uani 1 1 d .
H10 H 0.688733 0.521838 0.054267 0.026 Uiso 1 1 calc R
C11 C 0.71851(14) 0.52803(12) 0.26295(10) 0.0185(2) Uani 1 1 d .
C12 C 0.76603(14) 0.70399(12) 0.32625(10) 0.0199(2) Uani 1 1 d .
H12 H 0.771821 0.773578 0.266546 0.024 Uiso 1 1 calc R
C13 C 0.80273(14) 0.77313(11) 0.46869(10) 0.0193(2) Uani 1 1 d .
H13 H 0.833544 0.890114 0.507147 0.023 Uiso 1 1 calc R
C14 C 0.79593(13) 0.67269(12) 0.56289(10) 0.0171(3) Uani 1 1 d .
C15 C 0.74886(14) 0.49760(12) 0.50400(10) 0.0161(2) Uani 1 1 d .
C16 C 0.70973(14) 0.42574(12) 0.35371(10) 0.0165(3) Uani 1 1 d .
C17 C 0.92107(17) 1.05092(13) 0.82756(11) 0.0302(3) Uani 1 1 d .

loop_
_atom_site_aniso_label
_atom_site_aniso_U_11
_atom_site_aniso_U_22
_atom_site_aniso_U_33
_atom_site_aniso_U_23
_atom_site_aniso_U_13
_atom_site_aniso_U_12
N1 0.0221(5) 0.0205(5) 0.0199(4) 0.0027(4) 0.0055(3) 0.0037(3)
C1 0.0144(5) 0.0172(5) 0.0216(5) 0.0022(4) 0.0046(4) 0.0035(4)
C2 0.0167(5) 0.0257(5) 0.0171(5) 0.0048(4) 0.0039(4) 0.0047(4)
C3 0.0179(5) 0.0236(5) 0.0197(5) 0.0095(4) 0.0050(4) 0.0054(4)
C4 0.0124(5) 0.0205(5) 0.0220(5) 0.0076(4) 0.0045(4) 0.0049(4)
C5 0.0178(5) 0.0194(5) 0.0246(5) 0.0099(4) 0.0045(4) 0.0046(4)
C6 0.0173(5) 0.0150(5) 0.0269(5) 0.0042(4) 0.0029(4) 0.0035(4)
C7 0.0124(5) 0.0203(5) 0.0218(5) 0.0037(4) 0.0020(4) 0.0037(4)
C8 0.0192(5) 0.0214(5) 0.0221(5) 0.0009(4) 0.0009(4) 0.0033(4)
C9 0.0208(5) 0.0304(6) 0.0164(5) 0.0020(4) 0.0013(4) 0.0053(4)
C10 0.0183(5) 0.0298(6) 0.0204(5) 0.0109(4) 0.0041(4) 0.0065(4)
C11 0.0126(5) 0.0234(5) 0.0207(5) 0.0073(4) 0.0037(4) 0.0056(4)
C12 0.0173(5) 0.0218(5) 0.0248(5) 0.0119(4) 0.0059(4) 0.0060(4)
C13 0.0169(5) 0.0159(5) 0.0257(5) 0.0062(4) 0.0053(4) 0.0042(4)
C14 0.0110(5) 0.0197(5) 0.0214(5) 0.0061(4) 0.0043(4) 0.0042(4)
C15 0.0102(5) 0.0190(5) 0.0198(5) 0.0058(4) 0.0033(4) 0.0044(4)
C16 0.0104(5) 0.0193(5) 0.0206(5) 0.0061(4) 0.0032(4) 0.0045(4)
C17 0.0380(6) 0.0247(6) 0.0261(5) 0.0039(4) 0.0104(4) 0.0037(5)

loop_
_atom_type_symbol
_atom_type_description
_atom_type_scat_dispersion_real
_atom_type_scat_dispersion_imag
_atom_type_scat_source
C C 0.0181 0.0091 'International Tables Vol C Tables 4.2.6.8 and 6.1.1.4'
H H 0.0000 0.0000 'International Tables Vol C Tables 4.2.6.8 and 6.1.1.4'
N N 0.0311 0.0180 'International Tables Vol C Tables 4.2.6.8 and 6.1.1.4'

loop_
_geom_angle_atom_site_label_1
_geom_angle_atom_site_label_2
_geom_angle_atom_site_label_3
_geom_angle
C17 N1 C1 178.73(9)
N1 C1 C14 119.14(9)
C2 C1 N1 118.36(8)
C2 C1 C14 122.50(9)
C1 C2 H2 120.2
C3 C2 C1 119.56(9)
C3 C2 H2 120.2
C2 C3 H3 119.5
C2 C3 C4 120.93(9)
C4 C3 H3 119.5
C3 C4 C5 122.12(9)
C3 C4 C15 119.28(9)
C15 C4 C5 118.60(9)
C4 C5 H5 119.3
C6 C5 C4 121.40(9)
C6 C5 H5 119.3
C5 C6 H6 119.3
C5 C6 C7 121.39(9)
C7 C6 H6 119.3
C8 C7 C6 122.44(9)
C8 C7 C16 118.97(9)
C16 C7 C6 118.59(9)
C7 C8 H8 119.5
C9 C8 C7 120.96(9)
C9 C8 H8 119.5
C8 C9 H9 119.7
C8 C9 C10 120.55(9)
C10 C9 H9 119.7
C9 C10 H10 119.7
C9 C10 C11 120.61(9)
C11 C10 H10 119.7
C10 C11 C12 122.36(9)
C10 C11 C16 119.15(9)
C16 C11 C12 118.48(9)
C11 C12 H12 119.2
C13 C12 C11 121.61(9)
C13 C12 H12 119.2
C12 C13 H13 119.5
C12 C13 C14 121.06(9)
C14 C13 H13 119.5
C1 C14 C13 123.65(9)
C1 C14 C15 117.40(9)
C15 C14 C13 118.95(9)
C4 C15 C16 120.05(9)
C14 C15 C4 120.32(9)
C14 C15 C16 119.62(9)
C7 C16 C15 119.96(9)
C11 C16 C7 119.76(9)
C11 C16 C15 120.27(9)

loop_
_geom_bond_atom_site_label_1
_geom_bond_atom_site_label_2
_geom_bond_distance
N1 C1 1.4014(12)
N1 C17 1.1600(13)
C1 C2 1.3898(14)
C1 C14 1.4032(14)
C2 H2 0.9500
C2 C3 1.3828(13)
C3 H3 0.9500
C3 C4 1.3993(13)
C4 C5 1.4357(13)
C4 C15 1.4233(14)
C5 H5 0.9500
C5 C6 1.3516(14)
C6 H6 0.9500
C6 C7 1.4365(14)
C7 C8 1.3950(14)
C7 C16 1.4240(14)
C8 H8 0.9500
C8 C9 1.3861(15)
C9 H9 0.9500
C9 C10 1.3875(14)
C10 H10 0.9500
C10 C11 1.3994(14)
C11 C12 1.4346(14)
C11 C16 1.4205(14)
C12 H12 0.9500
C12 C13 1.3509(14)
C13 H13 0.9500
C13 C14 1.4355(14)
C14 C15 1.4231(14)
C15 C16 1.4240(15)

loop_
_geom_torsion_atom_site_label_1
_geom_torsion_atom_site_label_2
_geom_torsion_atom_site_label_3
_geom_torsion_atom_site_label_4
_geom_torsion
N1 C1 C2 C3 179.82(8)
N1 C1 C14 C13 1.02(15)
N1 C1 C14 C15 -179.80(7)
C1 C2 C3 C4 0.01(15)
C1 C14 C15 C4 -0.11(15)
C1 C14 C15 C16 -179.20(8)
C2 C1 C14 C13 -178.27(8)
C2 C1 C14 C15 0.92(15)
C2 C3 C4 C5 -179.89(8)
C2 C3 C4 C15 0.77(15)
C3 C4 C5 C6 -178.47(8)
C3 C4 C15 C14 -0.71(15)
C3 C4 C15 C16 178.37(8)
C4 C5 C6 C7 0.15(16)
C4 C15 C16 C7 0.11(16)
C4 C15 C16 C11 -178.79(7)
C5 C4 C15 C14 179.92(7)
C5 C4 C15 C16 -0.99(15)
C5 C6 C7 C8 178.25(8)
C5 C6 C7 C16 -1.04(15)
C6 C7 C8 C9 -179.96(8)
C6 C7 C16 C11 179.80(7)
C6 C7 C16 C15 0.90(15)
C7 C8 C9 C10 0.49(16)
C8 C7 C16 C11 0.49(15)
C8 C7 C16 C15 -178.42(8)
C8 C9 C10 C11 -0.12(16)
C9 C10 C11 C12 179.11(8)
C9 C10 C11 C16 -0.06(16)
C10 C11 C12 C13 -178.94(8)
C10 C11 C16 C7 -0.13(16)
C10 C11 C16 C15 178.77(8)
C11 C12 C13 C14 0.11(16)
C12 C11 C16 C7 -179.33(7)
C12 C11 C16 C15 -0.43(16)
C12 C13 C14 C1 178.94(8)
C12 C13 C14 C15 -0.24(15)
C13 C14 C15 C4 179.12(8)
C13 C14 C15 C16 0.03(15)
C14 C1 C2 C3 -0.89(15)
C14 C15 C16 C7 179.20(7)
C14 C15 C16 C11 0.30(16)
C15 C4 C5 C6 0.88(15)
C16 C7 C8 C9 -0.67(16)
C16 C11 C12 C13 0.23(16)

loop_
_twin_individual_id
_twin_individual_mass_fraction_refined
1 0.4708(14)
2 0.5292(14)
